data_4109254
loop_
_publ_author_name
'K. C. Nicolaou'
'Yee Hwee Lim'
'Jared L. Piper'
'Charles D. Papageorgiou'

_publ_section_title
;
 Total Syntheses of 2,2'-epi-Cytoskyrin A, Rugulosin, and the Alleged
 Structure of Rugulin
;
_journal_name_full 'Journal of the American Chemical Society'
_journal_page_first 4001
_journal_page_last 4013
_journal_paper_doi 10.1021/ja0685708
_journal_volume 129
_journal_year 2007
_chemical_formula_sum 'C32 H26 O10'
_chemical_formula_weight 570.55
_chemical_name_systematic
; 
 ? 
;
_space_group_IT_number 14
_symmetry_cell_setting monoclinic
_symmetry_space_group_name_Hall '-P 2yn'
_symmetry_space_group_name_H-M 'P 1 21/n 1'
_atom_sites_solution_hydrogens geom
_atom_sites_solution_primary direct
_atom_sites_solution_secondary difmap
_audit_creation_method SHELXL-97
_cell_angle_alpha 90.00
_cell_angle_beta 103.66(3)
_cell_angle_gamma 90.00
_cell_formula_units_Z 4
_cell_length_a 13.272(3)
_cell_length_b 10.921(2)
_cell_length_c 17.837(4)
_cell_measurement_reflns_used 3304
_cell_measurement_temperature 296(2)
_cell_measurement_theta_max 25.0
_cell_measurement_theta_min 2.5
_cell_volume 2512.2(10)
_computing_cell_refinement 'Bruker SMART'
_computing_data_collection 'Bruker SMART'
_computing_data_reduction 'Bruker SAINT+'
_computing_molecular_graphics 'Bruker SHELXTL'
_computing_publication_material 'Bruker SHELXTL'
_computing_structure_refinement 'SHELXL-97 (Sheldrick, 1997)'
_computing_structure_solution 'SHELXS-97 (Sheldrick, 1997)'
_diffrn_ambient_temperature 296(2)
_diffrn_measured_fraction_theta_full 1.000
_diffrn_measured_fraction_theta_max 1.000
_diffrn_measurement_device_type 'CCD area detector'
_diffrn_measurement_method 'phi and omega scans'
_diffrn_radiation_source normal-graphite
_diffrn_radiation_type MoK\a
_diffrn_radiation_wavelength 0.71073
_diffrn_reflns_av_R_equivalents 0.0588
_diffrn_reflns_av_sigmaI/netI 0.0544
_diffrn_reflns_limit_h_max 15
_diffrn_reflns_limit_h_min -12
_diffrn_reflns_limit_k_max 12
_diffrn_reflns_limit_k_min -12
_diffrn_reflns_limit_l_max 21
_diffrn_reflns_limit_l_min -21
_diffrn_reflns_number 18165
_diffrn_reflns_theta_full 25.00
_diffrn_reflns_theta_max 25.00
_diffrn_reflns_theta_min 1.73
_diffrn_standards_decay_% 1
_exptl_absorpt_coefficient_mu 0.112
_exptl_absorpt_correction_T_max 0.9878
_exptl_absorpt_correction_T_min 0.9778
_exptl_absorpt_correction_type empirical
_exptl_absorpt_process_details 'SADABS (Sheldrick, 1999)'
_exptl_crystal_colour yellow
_exptl_crystal_density_diffrn 1.509
_exptl_crystal_density_meas 0
_exptl_crystal_description Paralelepiped
_exptl_crystal_F_000 1120
_exptl_crystal_size_max 0.22
_exptl_crystal_size_mid 0.16
_exptl_crystal_size_min 0.12
_refine_diff_density_max 0.328
_refine_diff_density_min -0.175
_refine_diff_density_rms 0.040
_refine_ls_extinction_method none
_refine_ls_goodness_of_fit_ref 1.018
_refine_ls_hydrogen_treatment constr
_refine_ls_matrix_type full
_refine_ls_number_parameters 383
_refine_ls_number_reflns 4413
_refine_ls_number_restraints 0
_refine_ls_restrained_S_all 1.018
_refine_ls_R_factor_all 0.1066
_refine_ls_R_factor_gt 0.0541
_refine_ls_shift/su_max 0.097
_refine_ls_shift/su_mean 0.011
_refine_ls_structure_factor_coef Fsqd
_refine_ls_weighting_details 'calc w=1/[\s^2^(Fo^2^)+(0.0700P)^2^+0.0000P] where P=(Fo^2^+2Fc^2^)/3'
_refine_ls_weighting_scheme calc
_refine_ls_wR_factor_gt 0.1225
_refine_ls_wR_factor_ref 0.1461
_reflns_number_gt 2562
_reflns_number_total 4413
_reflns_threshold_expression >2sigma(I)
_cod_data_source_file ja0685708si20061129_010342.cif
_cod_data_source_block jlpp
_cod_original_cell_volume 2512.2(9)
_cod_database_code 4109254

loop_
_symmetry_equiv_pos_as_xyz
'x, y, z'
'-x+1/2, y+1/2, -z+1/2'
'-x, -y, -z'
'x-1/2, -y-1/2, z-1/2'

loop_
_atom_site_label
_atom_site_type_symbol
_atom_site_fract_x
_atom_site_fract_y
_atom_site_fract_z
_atom_site_U_iso_or_equiv
_atom_site_adp_type
_atom_site_occupancy
_atom_site_symmetry_multiplicity
_atom_site_calc_flag
_atom_site_refinement_flags
O1 O 0.30581(14) 0.79068(14) 0.41745(9) 0.0609(5) Uani 1 1 d .
O2 O 0.34095(14) 0.86450(15) 0.16859(10) 0.0639(5) Uani 1 1 d .
O3 O 0.34372(13) 0.58124(15) 0.47713(9) 0.0607(5) Uani 1 1 d .
O4 O 0.44033(12) 0.42390(13) 0.21260(8) 0.0463(4) Uani 1 1 d .
O5 O 0.38681(14) 0.37540(15) 0.53147(10) 0.0630(5) Uani 1 1 d .
O6 O 0.60524(15) 0.21643(17) 0.06102(10) 0.0751(6) Uani 1 1 d .
O7 O 0.65879(12) 0.41828(14) 0.34461(9) 0.0548(5) Uani 1 1 d .
O8 O 0.62931(14) 0.43511(17) 0.05873(9) 0.0700(6) Uani 1 1 d .
O9 O 0.65994(14) 0.88091(15) 0.28906(10) 0.0620(5) Uani 1 1 d .
O10 O 0.62881(15) 0.67699(17) 0.05560(10) 0.0679(5) Uani 1 1 d .
C1 C 0.32769(19) 0.7514(2) 0.35175(14) 0.0471(7) Uani 1 1 d .
C2 C 0.32379(19) 0.8246(2) 0.29058(13) 0.0498(7) Uani 1 1 d .
H2A H 0.3047 0.9062 0.2929 0.060 Uiso 1 1 calc R
C3 C 0.34769(18) 0.7803(2) 0.22434(14) 0.0490(7) Uani 1 1 d .
C4 C 0.37611(17) 0.6610(2) 0.21908(13) 0.0457(6) Uani 1 1 d .
H4A H 0.3914 0.6315 0.1741 0.055 Uiso 1 1 calc R
C5 C 0.38178(17) 0.5848(2) 0.28220(13) 0.0414(6) Uani 1 1 d .
C6 C 0.35720(17) 0.6265(2) 0.35006(13) 0.0435(6) Uani 1 1 d .
C7 C 0.36694(18) 0.5445(2) 0.41238(13) 0.0465(6) Uani 1 1 d .
C8 C 0.40110(17) 0.4253(2) 0.40741(13) 0.0434(6) Uani 1 1 d .
C9 C 0.42482(17) 0.3848(2) 0.33859(13) 0.0424(6) Uani 1 1 d .
C10 C 0.41462(17) 0.4625(2) 0.27915(12) 0.0418(6) Uani 1 1 d .
C11 C 0.40910(19) 0.3437(2) 0.47078(14) 0.0493(7) Uani 1 1 d .
C12 C 0.4440(2) 0.2159(2) 0.46393(15) 0.0639(8) Uani 1 1 d .
H12A H 0.3836 0.1634 0.4489 0.077 Uiso 1 1 calc R
H12B H 0.4835 0.1886 0.5140 0.077 Uiso 1 1 calc R
C13 C 0.5089(2) 0.2018(2) 0.40686(14) 0.0579(7) Uani 1 1 d .
H13A H 0.5223 0.1155 0.4006 0.069 Uiso 1 1 calc R
H13B H 0.5751 0.2420 0.4264 0.069 Uiso 1 1 calc R
C14 C 0.45753(19) 0.2554(2) 0.32960(13) 0.0478(7) Uani 1 1 d .
H14A H 0.3937 0.2084 0.3105 0.057 Uiso 1 1 calc R
C15 C 0.5227(2) 0.2381(2) 0.27096(14) 0.0511(7) Uani 1 1 d .
H15A H 0.5913 0.2096 0.2989 0.061 Uiso 1 1 calc R
C16 C 0.4772(2) 0.1414(2) 0.21270(14) 0.0621(8) Uani 1 1 d .
H16A H 0.4099 0.1683 0.1831 0.074 Uiso 1 1 calc R
H16B H 0.4674 0.0666 0.2393 0.074 Uiso 1 1 calc R
C17 C 0.5467(2) 0.1162(2) 0.15884(16) 0.0699(9) Uani 1 1 d .
H17A H 0.6093 0.0759 0.1871 0.084 Uiso 1 1 calc R
H17B H 0.5116 0.0613 0.1183 0.084 Uiso 1 1 calc R
C18 C 0.5745(2) 0.2292(2) 0.12419(15) 0.0575(8) Uani 1 1 d .
C19 C 0.57041(19) 0.3418(2) 0.15683(13) 0.0491(7) Uani 1 1 d .
C20 C 0.53780(18) 0.35608(19) 0.23020(13) 0.0434(6) Uani 1 1 d .
C21 C 0.61355(18) 0.4422(2) 0.27946(13) 0.0448(6) Uani 1 1 d .
C22 C 0.62715(17) 0.5589(2) 0.24269(13) 0.0437(6) Uani 1 1 d .
C23 C 0.62047(17) 0.5616(2) 0.16444(13) 0.0466(6) Uani 1 1 d .
C24 C 0.60599(19) 0.4454(2) 0.12285(14) 0.0536(7) Uani 1 1 d .
C25 C 0.64258(17) 0.6620(2) 0.28772(13) 0.0462(6) Uani 1 1 d .
H25A H 0.6481 0.6577 0.3406 0.055 Uiso 1 1 calc R
C26 C 0.64969(19) 0.7718(2) 0.25200(14) 0.0489(7) Uani 1 1 d .
C27 C 0.64620(18) 0.7779(2) 0.17574(14) 0.0519(7) Uani 1 1 d .
H27A H 0.6524 0.8534 0.1532 0.062 Uiso 1 1 calc R
C28 C 0.63365(19) 0.6744(2) 0.13126(14) 0.0520(7) Uani 1 1 d .
C29 C 0.2814(2) 0.9149(2) 0.42417(16) 0.0712(9) Uani 1 1 d .
H29A H 0.2703 0.9298 0.4747 0.085 Uiso 1 1 calc R
H29B H 0.2196 0.9348 0.3859 0.085 Uiso 1 1 calc R
H29C H 0.3377 0.9648 0.4165 0.085 Uiso 1 1 calc R
C30 C 0.3600(2) 0.8271(3) 0.09788(14) 0.0675(8) Uani 1 1 d .
H30A H 0.3467 0.8941 0.0620 0.081 Uiso 1 1 calc R
H30B H 0.3153 0.7598 0.0777 0.081 Uiso 1 1 calc R
H30C H 0.4310 0.8020 0.1056 0.081 Uiso 1 1 calc R
C31 C 0.6366(2) 0.8846(2) 0.36158(15) 0.0691(9) Uani 1 1 d .
H31A H 0.6470 0.9662 0.3820 0.083 Uiso 1 1 calc R
H31B H 0.6812 0.8291 0.3959 0.083 Uiso 1 1 calc R
H31C H 0.5657 0.8610 0.3566 0.083 Uiso 1 1 calc R
C32 C 0.6434(2) 0.7920(3) 0.02214(15) 0.0756(9) Uani 1 1 d .
H32A H 0.6400 0.7813 -0.0318 0.091 Uiso 1 1 calc R
H32B H 0.7100 0.8247 0.0473 0.091 Uiso 1 1 calc R
H32C H 0.5901 0.8478 0.0284 0.091 Uiso 1 1 calc R

loop_
_atom_site_aniso_label
_atom_site_aniso_U_11
_atom_site_aniso_U_22
_atom_site_aniso_U_33
_atom_site_aniso_U_23
_atom_site_aniso_U_13
_atom_site_aniso_U_12
O1 0.0850(12) 0.0466(9) 0.0540(10) -0.0041(8) 0.0220(9) 0.0170(9)
O2 0.0818(12) 0.0541(10) 0.0578(11) 0.0153(9) 0.0203(10) 0.0191(9)
O3 0.0809(12) 0.0533(10) 0.0541(10) -0.0046(8) 0.0282(9) 0.0115(9)
O4 0.0496(9) 0.0456(9) 0.0442(9) -0.0031(7) 0.0120(7) 0.0076(8)
O5 0.0853(12) 0.0564(10) 0.0549(10) 0.0009(8) 0.0316(9) 0.0036(10)
O6 0.0933(14) 0.0808(13) 0.0597(11) -0.0230(10) 0.0347(10) 0.0094(11)
O7 0.0586(10) 0.0548(10) 0.0474(9) 0.0016(8) 0.0053(8) 0.0045(9)
O8 0.0849(12) 0.0831(13) 0.0509(10) -0.0105(10) 0.0337(9) -0.0011(11)
O9 0.0818(12) 0.0476(10) 0.0597(11) -0.0046(8) 0.0227(10) -0.0093(9)
O10 0.0883(13) 0.0726(12) 0.0483(10) 0.0050(9) 0.0270(9) -0.0097(11)
C1 0.0483(14) 0.0430(13) 0.0499(15) -0.0051(11) 0.0111(12) 0.0038(11)
C2 0.0543(15) 0.0381(13) 0.0565(15) 0.0016(12) 0.0123(13) 0.0100(12)
C3 0.0489(15) 0.0466(14) 0.0502(15) 0.0048(12) 0.0094(12) 0.0066(12)
C4 0.0428(13) 0.0501(14) 0.0439(13) -0.0009(11) 0.0098(11) 0.0046(11)
C5 0.0372(12) 0.0389(12) 0.0485(14) -0.0023(11) 0.0107(11) -0.0001(10)
C6 0.0418(13) 0.0398(12) 0.0483(14) -0.0016(11) 0.0093(11) 0.0032(11)
C7 0.0454(14) 0.0463(13) 0.0498(14) -0.0060(12) 0.0153(11) -0.0017(11)
C8 0.0434(13) 0.0385(12) 0.0491(14) -0.0006(11) 0.0127(11) -0.0007(11)
C9 0.0427(13) 0.0376(12) 0.0473(14) -0.0006(11) 0.0113(11) 0.0002(11)
C10 0.0416(13) 0.0442(13) 0.0389(13) -0.0055(11) 0.0082(11) 0.0036(11)
C11 0.0519(14) 0.0431(14) 0.0562(15) -0.0020(12) 0.0191(13) -0.0035(12)
C12 0.0847(19) 0.0472(15) 0.0675(17) 0.0094(13) 0.0335(15) 0.0088(14)
C13 0.0751(18) 0.0380(13) 0.0640(16) 0.0041(12) 0.0233(14) 0.0116(13)
C14 0.0531(15) 0.0409(13) 0.0517(14) -0.0011(11) 0.0168(12) 0.0001(11)
C15 0.0558(16) 0.0428(14) 0.0533(15) -0.0026(12) 0.0103(13) 0.0055(12)
C16 0.086(2) 0.0400(14) 0.0609(16) -0.0079(12) 0.0187(15) 0.0027(14)
C17 0.101(2) 0.0479(15) 0.0633(17) -0.0141(14) 0.0250(16) 0.0098(15)
C18 0.0604(17) 0.0571(16) 0.0549(16) -0.0080(13) 0.0132(14) 0.0094(14)
C19 0.0559(15) 0.0460(14) 0.0451(14) -0.0045(12) 0.0113(12) 0.0072(12)
C20 0.0462(14) 0.0370(12) 0.0475(14) -0.0021(11) 0.0123(11) 0.0081(11)
C21 0.0442(13) 0.0476(14) 0.0446(13) -0.0023(11) 0.0146(11) 0.0079(12)
C22 0.0403(13) 0.0482(14) 0.0432(13) 0.0021(11) 0.0108(11) 0.0034(11)
C23 0.0420(13) 0.0502(14) 0.0495(14) -0.0009(12) 0.0147(11) 0.0003(12)
C24 0.0504(15) 0.0646(16) 0.0462(14) -0.0030(13) 0.0119(12) 0.0090(13)
C25 0.0454(14) 0.0524(14) 0.0414(13) -0.0006(12) 0.0116(11) 0.0007(12)
C26 0.0492(15) 0.0478(14) 0.0520(15) -0.0031(12) 0.0166(12) -0.0024(12)
C27 0.0501(15) 0.0532(15) 0.0555(15) 0.0076(13) 0.0188(12) -0.0023(13)
C28 0.0448(14) 0.0684(17) 0.0454(14) 0.0039(13) 0.0159(12) -0.0037(13)
C29 0.099(2) 0.0469(15) 0.0667(18) -0.0088(13) 0.0164(16) 0.0208(15)
C30 0.0734(19) 0.0741(19) 0.0578(17) 0.0132(15) 0.0212(15) 0.0094(16)
C31 0.0809(19) 0.0593(17) 0.0729(19) -0.0151(15) 0.0299(16) -0.0010(15)
C32 0.086(2) 0.091(2) 0.0533(16) 0.0133(16) 0.0237(16) -0.0200(18)

loop_
_atom_type_symbol
_atom_type_description
_atom_type_scat_dispersion_real
_atom_type_scat_dispersion_imag
_atom_type_scat_source
C C 0.0033 0.0016 'International Tables Vol C Tables 4.2.6.8 and 6.1.1.4'
H H 0.0000 0.0000 'International Tables Vol C Tables 4.2.6.8 and 6.1.1.4'
O O 0.0106 0.0060 'International Tables Vol C Tables 4.2.6.8 and 6.1.1.4'

loop_
_geom_angle_atom_site_label_1
_geom_angle_atom_site_label_2
_geom_angle_atom_site_label_3
_geom_angle
C1 O1 C29 119.0(2)
C3 O2 C30 118.2(2)
C10 O4 C20 110.96(16)
C26 O9 C31 117.25(19)
C28 O10 C32 117.6(2)
O1 C1 C2 123.0(2)
O1 C1 C6 116.3(2)
C2 C1 C6 120.8(2)
C1 C2 C3 120.9(2)
O2 C3 C4 125.0(2)
O2 C3 C2 113.9(2)
C4 C3 C2 121.0(2)
C3 C4 C5 118.7(2)
C4 C5 C6 121.7(2)
C4 C5 C10 119.7(2)
C6 C5 C10 118.6(2)
C5 C6 C7 118.5(2)
C5 C6 C1 116.8(2)
C7 C6 C1 124.6(2)
O3 C7 C8 119.1(2)
O3 C7 C6 119.8(2)
C8 C7 C6 121.1(2)
C7 C8 C9 119.6(2)
C7 C8 C11 120.0(2)
C9 C8 C11 120.4(2)
C10 C9 C8 119.3(2)
C10 C9 C14 119.3(2)
C8 C9 C14 121.3(2)
C9 C10 O4 119.3(2)
C9 C10 C5 122.9(2)
O4 C10 C5 117.7(2)
O5 C11 C8 122.1(2)
O5 C11 C12 118.6(2)
C8 C11 C12 119.3(2)
C11 C12 C13 113.3(2)
C12 C13 C14 112.1(2)
C9 C14 C13 110.44(19)
C9 C14 C15 114.7(2)
C13 C14 C15 111.9(2)
C16 C15 C20 110.0(2)
C16 C15 C14 111.3(2)
C20 C15 C14 112.70(19)
C15 C16 C17 111.3(2)
C18 C17 C16 111.6(2)
O6 C18 C19 121.4(2)
O6 C18 C17 116.1(2)
C19 C18 C17 122.6(2)
C18 C19 C24 119.0(2)
C18 C19 C20 121.4(2)
C24 C19 C20 119.4(2)
O4 C20 C19 107.02(18)
O4 C20 C21 104.21(17)
C19 C20 C21 106.8(2)
O4 C20 C15 108.88(19)
C19 C20 C15 115.71(19)
C21 C20 C15 113.48(19)
O7 C21 C22 122.3(2)
O7 C21 C20 122.8(2)
C22 C21 C20 114.83(19)
C25 C22 C23 122.7(2)
C25 C22 C21 118.0(2)
C23 C22 C21 119.2(2)
C22 C23 C28 117.7(2)
C22 C23 C24 117.7(2)
C28 C23 C24 124.5(2)
O8 C24 C19 119.8(2)
O8 C24 C23 120.5(2)
C19 C24 C23 119.6(2)
C22 C25 C26 117.6(2)
C27 C26 O9 115.1(2)
C27 C26 C25 121.3(2)
O9 C26 C25 123.6(2)
C26 C27 C28 120.9(2)
O10 C28 C27 122.6(2)
O10 C28 C23 117.8(2)
C27 C28 C23 119.6(2)

loop_
_geom_bond_atom_site_label_1
_geom_bond_atom_site_label_2
_geom_bond_distance
O1 C1 1.342(3)
O1 C29 1.406(3)
O2 C3 1.342(3)
O2 C30 1.404(3)
O3 C7 1.326(3)
O4 C10 1.376(3)
O4 C20 1.459(3)
O5 C11 1.237(3)
O6 C18 1.293(3)
O7 C21 1.204(3)
O8 C24 1.259(3)
O9 C26 1.354(3)
O9 C31 1.400(3)
O10 C28 1.336(3)
O10 C32 1.424(3)
C1 C2 1.344(3)
C1 C6 1.422(3)
C2 C3 1.381(3)
C3 C4 1.366(3)
C4 C5 1.388(3)
C5 C6 1.402(3)
C5 C10 1.410(3)
C6 C7 1.410(3)
C7 C8 1.388(3)
C8 C9 1.408(3)
C8 C11 1.424(3)
C9 C10 1.339(3)
C9 C14 1.499(3)
C11 C12 1.485(3)
C12 C13 1.489(4)
C13 C14 1.504(3)
C14 C15 1.518(3)
C15 C16 1.504(3)
C15 C20 1.516(3)
C16 C17 1.505(4)
C17 C18 1.466(4)
C18 C19 1.367(3)
C19 C24 1.416(3)
C19 C20 1.481(3)
C20 C21 1.500(3)
C21 C22 1.464(3)
C22 C25 1.370(3)
C22 C23 1.378(3)
C23 C28 1.396(3)
C23 C24 1.460(3)
C25 C26 1.372(3)
C26 C27 1.352(3)
C27 C28 1.368(3)

loop_
_geom_torsion_atom_site_label_1
_geom_torsion_atom_site_label_2
_geom_torsion_atom_site_label_3
_geom_torsion_atom_site_label_4
_geom_torsion
C29 O1 C1 C2 -2.5(4)
C29 O1 C1 C6 176.7(2)
O1 C1 C2 C3 179.5(2)
C6 C1 C2 C3 0.4(4)
C30 O2 C3 C4 2.9(4)
C30 O2 C3 C2 -177.6(2)
C1 C2 C3 O2 -179.6(2)
C1 C2 C3 C4 -0.1(4)
O2 C3 C4 C5 178.7(2)
C2 C3 C4 C5 -0.7(3)
C3 C4 C5 C6 1.3(3)
C3 C4 C5 C10 -177.7(2)
C4 C5 C6 C7 -178.6(2)
C10 C5 C6 C7 0.3(3)
C4 C5 C6 C1 -1.0(3)
C10 C5 C6 C1 178.0(2)
O1 C1 C6 C5 -179.1(2)
C2 C1 C6 C5 0.1(3)
O1 C1 C6 C7 -1.6(3)
C2 C1 C6 C7 177.6(2)
C5 C6 C7 O3 -179.7(2)
C1 C6 C7 O3 2.9(4)
C5 C6 C7 C8 0.7(3)
C1 C6 C7 C8 -176.8(2)
O3 C7 C8 C9 179.3(2)
C6 C7 C8 C9 -1.1(3)
O3 C7 C8 C11 1.1(3)
C6 C7 C8 C11 -179.2(2)
C7 C8 C9 C10 0.4(3)
C11 C8 C9 C10 178.6(2)
C7 C8 C9 C14 -177.3(2)
C11 C8 C9 C14 0.8(3)
C8 C9 C10 O4 178.35(19)
C14 C9 C10 O4 -3.8(3)
C8 C9 C10 C5 0.6(3)
C14 C9 C10 C5 178.4(2)
C20 O4 C10 C9 -44.0(3)
C20 O4 C10 C5 133.8(2)
C4 C5 C10 C9 178.0(2)
C6 C5 C10 C9 -1.0(3)
C4 C5 C10 O4 0.2(3)
C6 C5 C10 O4 -178.77(19)
C7 C8 C11 O5 -0.3(4)
C9 C8 C11 O5 -178.5(2)
C7 C8 C11 C12 178.9(2)
C9 C8 C11 C12 0.8(3)
O5 C11 C12 C13 -155.6(2)
C8 C11 C12 C13 25.1(3)
C11 C12 C13 C14 -52.2(3)
C10 C9 C14 C13 154.9(2)
C8 C9 C14 C13 -27.4(3)
C10 C9 C14 C15 27.3(3)
C8 C9 C14 C15 -155.0(2)
C12 C13 C14 C9 52.3(3)
C12 C13 C14 C15 -178.6(2)
C9 C14 C15 C16 -126.7(2)
C13 C14 C15 C16 106.5(2)
C9 C14 C15 C20 -2.5(3)
C13 C14 C15 C20 -129.4(2)
C20 C15 C16 C17 59.4(3)
C14 C15 C16 C17 -174.9(2)
C15 C16 C17 C18 -52.0(3)
C16 C17 C18 O6 -159.2(2)
C16 C17 C18 C19 22.0(4)
O6 C18 C19 C24 -3.5(4)
C17 C18 C19 C24 175.3(2)
O6 C18 C19 C20 -178.4(2)
C17 C18 C19 C20 0.4(4)
C10 O4 C20 C19 -168.08(18)
C10 O4 C20 C21 -55.2(2)
C10 O4 C20 C15 66.2(2)
C18 C19 C20 O4 -114.2(2)
C24 C19 C20 O4 70.9(3)
C18 C19 C20 C21 134.7(2)
C24 C19 C20 C21 -40.2(3)
C18 C19 C20 C15 7.3(3)
C24 C19 C20 C15 -167.6(2)
C16 C15 C20 O4 83.9(2)
C14 C15 C20 O4 -40.9(2)
C16 C15 C20 C19 -36.6(3)
C14 C15 C20 C19 -161.4(2)
C16 C15 C20 C21 -160.5(2)
C14 C15 C20 C21 74.7(3)
O4 C20 C21 O7 119.4(2)
C19 C20 C21 O7 -127.6(2)
C15 C20 C21 O7 1.1(3)
O4 C20 C21 C22 -59.7(2)
C19 C20 C21 C22 53.4(3)
C15 C20 C21 C22 -177.9(2)
O7 C21 C22 C25 -35.0(3)
C20 C21 C22 C25 144.0(2)
O7 C21 C22 C23 147.2(2)
C20 C21 C22 C23 -33.8(3)
C25 C22 C23 C28 2.2(3)
C21 C22 C23 C28 179.9(2)
C25 C22 C23 C24 178.8(2)
C21 C22 C23 C24 -3.5(3)
C18 C19 C24 O8 8.2(4)
C20 C19 C24 O8 -176.7(2)
C18 C19 C24 C23 -168.5(2)
C20 C19 C24 C23 6.5(3)
C22 C23 C24 O8 -159.0(2)
C28 C23 C24 O8 17.4(4)
C22 C23 C24 C19 17.8(3)
C28 C23 C24 C19 -165.9(2)
C23 C22 C25 C26 1.1(4)
C21 C22 C25 C26 -176.6(2)
C31 O9 C26 C27 163.5(2)
C31 O9 C26 C25 -16.2(3)
C22 C25 C26 C27 -2.9(4)
C22 C25 C26 O9 176.8(2)
O9 C26 C27 C28 -178.5(2)
C25 C26 C27 C28 1.1(4)
C32 O10 C28 C27 3.6(4)
C32 O10 C28 C23 -179.3(2)
C26 C27 C28 O10 179.3(2)
C26 C27 C28 C23 2.4(4)
C22 C23 C28 O10 179.0(2)
C24 C23 C28 O10 2.6(4)
C22 C23 C28 C27 -3.9(3)
C24 C23 C28 C27 179.7(2)
